data_7040607
loop_
_publ_author_name
'Song, Yang'
'Fan, Ruiqing'
'Fan, Jizhuang'
'Xing, Kai'
'Du, Xi'
'Wang, Ping'
'Yang, Yulin'

_publ_section_title
;
 Highly sensitive and selective fluorescent probes for Hg(2+) in
 Ag(i)/Cu(ii) 3D supramolecular architectures based on noncovalent
 interactions.
;
_journal_issue 41
_journal_name_full 'Dalton transactions (Cambridge, England : 2003)'
_journal_page_first 16422
_journal_page_last 16432
_journal_paper_doi 10.1039/c6dt02694j
_journal_volume 45
_journal_year 2016
_chemical_formula_sum 'C40 H28 Cu N4 O8'
_chemical_formula_weight 756.21
_chemical_name_systematic
; 
 ? 
;
_space_group_IT_number 2
_symmetry_cell_setting triclinic
_symmetry_space_group_name_Hall '-P 1'
_symmetry_space_group_name_H-M 'P -1'
_atom_sites_solution_hydrogens geom
_atom_sites_solution_primary direct
_atom_sites_solution_secondary difmap
_audit_creation_method SHELXL-97
_audit_update_record
;
2016-05-01 deposited with the CCDC.
2016-09-09 downloaded from the CCDC.
;
_cell_angle_alpha 111.73(3)
_cell_angle_beta 94.75(3)
_cell_angle_gamma 97.18(3)
_cell_formula_units_Z 1
_cell_length_a 8.0398(16)
_cell_length_b 9.1650(18)
_cell_length_c 12.290(3)
_cell_measurement_reflns_used 3817
_cell_measurement_temperature 293(2)
_cell_measurement_theta_max 27.56
_cell_measurement_theta_min 3.23
_cell_volume 826.4(4)
_computing_cell_refinement 'Bruker SMART'
_computing_data_collection 'Bruker SMART'
_computing_data_reduction 'Bruker SAINT'
_computing_molecular_graphics SHELXP-97
_computing_publication_material SHELXTL
_computing_structure_refinement 'SHELXL-97 (Sheldrick, 1997)'
_computing_structure_solution 'SHELXS-97 (Sheldrick, 1990)'
_diffrn_ambient_temperature 293(2)
_diffrn_measured_fraction_theta_full 0.980
_diffrn_measured_fraction_theta_max 0.980
_diffrn_measurement_device_type 'Bruker Smart APEX CCD area detector'
_diffrn_measurement_method 'phi and omega scans'
_diffrn_radiation_monochromator graphite
_diffrn_radiation_source 'fine-focus sealed tube'
_diffrn_radiation_type MoK\a
_diffrn_radiation_wavelength 0.71073
_diffrn_reflns_av_R_equivalents 0.0426
_diffrn_reflns_av_sigmaI/netI 0.0417
_diffrn_reflns_limit_h_max 10
_diffrn_reflns_limit_h_min -10
_diffrn_reflns_limit_k_max 11
_diffrn_reflns_limit_k_min -11
_diffrn_reflns_limit_l_max 15
_diffrn_reflns_limit_l_min -15
_diffrn_reflns_number 16487
_diffrn_reflns_theta_full 27.56
_diffrn_reflns_theta_max 27.56
_diffrn_reflns_theta_min 3.23
_diffrn_standards_decay_% 0
_diffrn_standards_interval_count 0
_diffrn_standards_interval_time 0
_diffrn_standards_number 0
_exptl_absorpt_coefficient_mu 0.726
_exptl_absorpt_correction_T_max 0.9382
_exptl_absorpt_correction_T_min 0.8005
_exptl_absorpt_correction_type multi-scan
_exptl_absorpt_process_details sadabs
_exptl_crystal_colour block
_exptl_crystal_density_diffrn 1.519
_exptl_crystal_density_method 'not measured'
_exptl_crystal_description blue
_exptl_crystal_F_000 389
_exptl_crystal_size_max 0.32
_exptl_crystal_size_mid 0.15
_exptl_crystal_size_min 0.12
_refine_diff_density_max 2.688
_refine_diff_density_min -0.449
_refine_diff_density_rms 0.129
_refine_ls_extinction_method none
_refine_ls_goodness_of_fit_ref 1.071
_refine_ls_hydrogen_treatment mixed
_refine_ls_matrix_type full
_refine_ls_number_parameters 241
_refine_ls_number_reflns 3745
_refine_ls_number_restraints 0
_refine_ls_restrained_S_all 1.071
_refine_ls_R_factor_all 0.0885
_refine_ls_R_factor_gt 0.0773
_refine_ls_shift/su_max 0.003
_refine_ls_shift/su_mean 0.000
_refine_ls_structure_factor_coef Fsqd
_refine_ls_weighting_details 'calc w=1/[\s^2^(Fo^2^)+(0.0591P)^2^+6.7484P] where P=(Fo^2^+2Fc^2^)/3'
_refine_ls_weighting_scheme calc
_refine_ls_wR_factor_gt 0.2085
_refine_ls_wR_factor_ref 0.2142
_reflns_number_gt 3220
_reflns_number_total 3745
_reflns_threshold_expression >2sigma(I)
_cod_data_source_file c6dt02694j2.cif
_cod_data_source_block s
_cod_depositor_comments
;
The following automatic conversions were performed:

'_symmetry_cell_setting' value 'Triclinic' changed to 'triclinic'
according to
/usr/data/users/saulius/crontab/automatic-downloads/rss-feeds/RSC/lib/dictionaries/cif_core.dic
dictionary named 'cif_core.dic' version 2.4.2 from 2011-04-26.

Automatic conversion script
Id: cif_fix_values 4268 2015-11-12 08:31:59Z antanas 

 Adding full bibliography for 7040606--7040608.cif.
;
_cod_original_cell_volume 826.4(3)
_cod_database_code 7040607

loop_
_symmetry_equiv_pos_as_xyz
'x, y, z'
'-x, -y, -z'

loop_
_atom_site_label
_atom_site_type_symbol
_atom_site_fract_x
_atom_site_fract_y
_atom_site_fract_z
_atom_site_U_iso_or_equiv
_atom_site_adp_type
_atom_site_occupancy
_atom_site_symmetry_multiplicity
_atom_site_calc_flag
_atom_site_refinement_flags
Cu1 Cu 1.0000 1.0000 0.0000 0.0203(2) Uani 1 2 d S
O1 O 0.8491(5) 1.0318(5) 0.1232(3) 0.0303(8) Uani 1 1 d .
O2 O 0.9143(5) 0.7972(5) 0.1036(4) 0.0354(9) Uani 1 1 d .
O3 O 1.0337(5) 0.6529(6) 0.2272(4) 0.0427(10) Uani 1 1 d .
H3 H 0.9858 0.6968 0.1894 0.064 Uiso 1 1 calc R
O4 O 0.9646(6) 0.4715(6) 0.3003(5) 0.0482(12) Uani 1 1 d .
N1 N 0.6378(5) 0.7609(5) -0.2913(4) 0.0256(9) Uani 1 1 d .
N2 N 0.8060(5) 0.9156(5) -0.1278(4) 0.0258(9) Uani 1 1 d .
C1 C 0.7279(7) 0.8331(6) 0.3134(5) 0.0266(11) Uani 1 1 d .
C2 C 0.8152(6) 0.9510(6) 0.2821(5) 0.0257(10) Uani 1 1 d .
C3 C 0.8655(7) 1.1043(7) 0.3664(5) 0.0329(12) Uani 1 1 d .
H3A H 0.9199 1.1829 0.3446 0.040 Uiso 1 1 calc R
C4 C 0.8362(9) 1.1424(7) 0.4820(5) 0.0420(15) Uani 1 1 d .
H4A H 0.8723 1.2454 0.5378 0.050 Uiso 1 1 calc R
C5 C 0.7538(10) 1.0281(8) 0.5140(6) 0.0459(16) Uani 1 1 d .
H5A H 0.7362 1.0530 0.5923 0.055 Uiso 1 1 calc R
C6 C 0.6964(9) 0.8758(8) 0.4309(6) 0.0402(14) Uani 1 1 d .
H6A H 0.6361 0.8004 0.4532 0.048 Uiso 1 1 calc R
C7 C 0.6538(7) 0.6675(7) 0.2290(5) 0.0293(11) Uani 1 1 d .
C8 C 0.7391(7) 0.5379(6) 0.2003(5) 0.0290(11) Uani 1 1 d .
C9 C 0.6547(8) 0.3853(7) 0.1314(5) 0.0366(13) Uani 1 1 d .
H9A H 0.7124 0.2994 0.1153 0.044 Uiso 1 1 calc R
C10 C 0.4839(9) 0.3597(8) 0.0862(6) 0.0451(16) Uani 1 1 d .
H10A H 0.4289 0.2583 0.0364 0.054 Uiso 1 1 calc R
C11 C 0.3985(8) 0.4860(8) 0.1163(6) 0.0417(15) Uani 1 1 d .
H11A H 0.2837 0.4691 0.0886 0.050 Uiso 1 1 calc R
C12 C 0.4799(7) 0.6382(8) 0.1870(6) 0.0368(13) Uani 1 1 d .
H12A H 0.4191 0.7221 0.2070 0.044 Uiso 1 1 calc R
C13 C 0.8604(7) 0.9209(6) 0.1613(5) 0.0279(11) Uani 1 1 d .
C14 C 0.9218(7) 0.5525(7) 0.2470(5) 0.0324(12) Uani 1 1 d .
C15 C 0.5700(7) 0.6273(6) -0.3967(4) 0.0241(10) Uani 1 1 d .
C16 C 0.6749(7) 0.5445(6) -0.4714(5) 0.0294(11) Uani 1 1 d .
H16A H 0.7917 0.5741 -0.4520 0.035 Uiso 1 1 calc R
C17 C 0.3937(7) 0.5824(6) -0.4248(5) 0.0280(11) Uani 1 1 d .
H17A H 0.3233 0.6378 -0.3739 0.034 Uiso 1 1 calc R
C18 C 0.7831(6) 0.7783(6) -0.2205(4) 0.0250(11) Uani 1 1 d .
H18A H 0.8564 0.7045 -0.2347 0.030 Uiso 1 1 calc R
C19 C 0.6691(8) 0.9859(7) -0.1390(6) 0.0395(14) Uani 1 1 d .
H19A H 0.6507 1.0834 -0.0857 0.047 Uiso 1 1 calc R
C20 C 0.5648(8) 0.8928(7) -0.2386(6) 0.0399(15) Uani 1 1 d .
H20A H 0.4630 0.9137 -0.2664 0.048 Uiso 1 1 calc R

loop_
_atom_site_aniso_label
_atom_site_aniso_U_11
_atom_site_aniso_U_22
_atom_site_aniso_U_33
_atom_site_aniso_U_23
_atom_site_aniso_U_13
_atom_site_aniso_U_12
Cu1 0.0205(4) 0.0201(4) 0.0139(4) 0.0024(3) -0.0042(3) -0.0022(3)
O1 0.029(2) 0.036(2) 0.0249(19) 0.0129(16) -0.0005(15) 0.0025(16)
O2 0.044(2) 0.029(2) 0.031(2) 0.0086(17) 0.0129(18) 0.0056(17)
O3 0.028(2) 0.050(3) 0.050(3) 0.019(2) 0.0018(18) 0.0099(19)
O4 0.041(3) 0.047(3) 0.059(3) 0.023(2) -0.004(2) 0.018(2)
N1 0.026(2) 0.023(2) 0.021(2) 0.0026(17) -0.0076(16) 0.0038(17)
N2 0.026(2) 0.024(2) 0.020(2) 0.0025(17) -0.0044(16) 0.0010(17)
C1 0.028(3) 0.026(3) 0.026(3) 0.009(2) 0.005(2) 0.010(2)
C2 0.023(2) 0.028(3) 0.025(2) 0.009(2) 0.0009(19) 0.008(2)
C3 0.034(3) 0.030(3) 0.030(3) 0.007(2) 0.001(2) 0.004(2)
C4 0.054(4) 0.031(3) 0.028(3) -0.001(2) -0.001(3) 0.009(3)
C5 0.068(5) 0.046(4) 0.026(3) 0.010(3) 0.015(3) 0.022(3)
C6 0.054(4) 0.036(3) 0.039(3) 0.019(3) 0.019(3) 0.017(3)
C7 0.026(3) 0.030(3) 0.033(3) 0.014(2) 0.004(2) 0.006(2)
C8 0.028(3) 0.028(3) 0.029(3) 0.010(2) 0.002(2) 0.004(2)
C9 0.043(3) 0.026(3) 0.036(3) 0.008(2) 0.001(3) 0.002(2)
C10 0.047(4) 0.046(4) 0.036(3) 0.016(3) 0.000(3) -0.013(3)
C11 0.025(3) 0.051(4) 0.050(4) 0.026(3) -0.001(3) -0.007(3)
C12 0.025(3) 0.042(3) 0.049(4) 0.023(3) 0.005(2) 0.010(2)
C13 0.024(2) 0.029(3) 0.023(2) 0.006(2) -0.0017(19) -0.004(2)
C14 0.033(3) 0.026(3) 0.033(3) 0.004(2) 0.001(2) 0.012(2)
C15 0.030(3) 0.018(2) 0.018(2) 0.0033(18) -0.0088(19) 0.0026(19)
C16 0.022(2) 0.028(3) 0.028(3) 0.004(2) -0.007(2) -0.001(2)
C17 0.026(3) 0.025(3) 0.024(3) 0.002(2) 0.000(2) 0.005(2)
C18 0.017(2) 0.032(3) 0.014(2) -0.0022(19) -0.0028(17) 0.0013(19)
C19 0.040(3) 0.026(3) 0.039(3) -0.004(2) -0.005(3) 0.013(2)
C20 0.035(3) 0.029(3) 0.042(3) -0.002(2) -0.012(3) 0.015(2)

loop_
_atom_type_symbol
_atom_type_description
_atom_type_scat_dispersion_real
_atom_type_scat_dispersion_imag
_atom_type_scat_source
C C 0.0033 0.0016 'International Tables Vol C Tables 4.2.6.8 and 6.1.1.4'
H H 0.0000 0.0000 'International Tables Vol C Tables 4.2.6.8 and 6.1.1.4'
Cu Cu 0.3201 1.2651 'International Tables Vol C Tables 4.2.6.8 and 6.1.1.4'
N N 0.0061 0.0033 'International Tables Vol C Tables 4.2.6.8 and 6.1.1.4'
O O 0.0106 0.0060 'International Tables Vol C Tables 4.2.6.8 and 6.1.1.4'

loop_
_geom_angle_atom_site_label_1
_geom_angle_atom_site_label_2
_geom_angle_atom_site_label_3
_geom_angle
_geom_angle_site_symmetry_1
_geom_angle_site_symmetry_3
N2 Cu1 N2 179.998(1) . 2_775
N2 Cu1 O1 88.07(17) . 2_775
N2 Cu1 O1 91.93(17) 2_775 2_775
N2 Cu1 O1 91.93(17) . .
N2 Cu1 O1 88.07(17) 2_775 .
O1 Cu1 O1 179.999(2) 2_775 .
N2 Cu1 C13 81.18(17) . 2_775
N2 Cu1 C13 98.82(17) 2_775 2_775
O1 Cu1 C13 27.73(17) 2_775 2_775
O1 Cu1 C13 152.27(17) . 2_775
N2 Cu1 C13 98.82(17) . .
N2 Cu1 C13 81.18(17) 2_775 .
O1 Cu1 C13 152.27(17) 2_775 .
O1 Cu1 C13 27.73(17) . .
C13 Cu1 C13 180.0(2) 2_775 .
N2 Cu1 O2 96.09(16) . .
N2 Cu1 O2 83.91(16) 2_775 .
O1 Cu1 O2 125.72(14) 2_775 .
O1 Cu1 O2 54.28(14) . .
C13 Cu1 O2 152.83(15) 2_775 .
C13 Cu1 O2 27.17(15) . .
N2 Cu1 O2 83.91(16) . 2_775
N2 Cu1 O2 96.09(16) 2_775 2_775
O1 Cu1 O2 54.28(14) 2_775 2_775
O1 Cu1 O2 125.72(14) . 2_775
C13 Cu1 O2 27.18(15) 2_775 2_775
C13 Cu1 O2 152.82(15) . 2_775
O2 Cu1 O2 180.00(18) . 2_775
C13 O1 Cu1 106.1(3) . .
C13 O2 Cu1 74.8(3) . .
C14 O3 H3 109.5 . .
C18 N1 C20 107.0(4) . .
C18 N1 C15 126.2(4) . .
C20 N1 C15 126.8(4) . .
C18 N2 C19 106.3(4) . .
C18 N2 Cu1 126.5(4) . .
C19 N2 Cu1 127.2(4) . .
C2 C1 C6 118.0(5) . .
C2 C1 C7 125.0(5) . .
C6 C1 C7 116.8(5) . .
C3 C2 C1 119.7(5) . .
C3 C2 C13 116.7(5) . .
C1 C2 C13 123.5(5) . .
C4 C3 C2 121.2(6) . .
C4 C3 H3A 119.4 . .
C2 C3 H3A 119.4 . .
C5 C4 C3 119.7(6) . .
C5 C4 H4A 120.2 . .
C3 C4 H4A 120.2 . .
C4 C5 C6 120.4(6) . .
C4 C5 H5A 119.8 . .
C6 C5 H5A 119.8 . .
C5 C6 C1 120.9(6) . .
C5 C6 H6A 119.5 . .
C1 C6 H6A 119.5 . .
C8 C7 C12 117.9(5) . .
C8 C7 C1 124.8(5) . .
C12 C7 C1 116.9(5) . .
C9 C8 C7 120.7(5) . .
C9 C8 C14 116.4(5) . .
C7 C8 C14 122.8(5) . .
C8 C9 C10 120.5(6) . .
C8 C9 H9A 119.8 . .
C10 C9 H9A 119.8 . .
C11 C10 C9 119.0(6) . .
C11 C10 H10A 120.5 . .
C9 C10 H10A 120.5 . .
C10 C11 C12 121.1(6) . .
C10 C11 H11A 119.4 . .
C12 C11 H11A 119.4 . .
C11 C12 C7 120.7(6) . .
C11 C12 H12A 119.7 . .
C7 C12 H12A 119.7 . .
O2 C13 O1 122.2(5) . .
O2 C13 C2 121.3(5) . .
O1 C13 C2 116.4(5) . .
O2 C13 Cu1 78.0(3) . .
O1 C13 Cu1 46.2(3) . .
C2 C13 Cu1 154.7(4) . .
O4 C14 O3 121.0(5) . .
O4 C14 C8 121.0(6) . .
O3 C14 C8 118.0(5) . .
C16 C15 C17 120.3(4) . .
C16 C15 N1 120.9(5) . .
C17 C15 N1 118.8(5) . .
C15 C16 C17 120.0(5) . 2_664
C15 C16 H16A 120.0 . .
C17 C16 H16A 120.0 2_664 .
C16 C17 C15 119.7(5) 2_664 .
C16 C17 H17A 120.2 2_664 .
C15 C17 H17A 120.2 . .
N2 C18 N1 110.3(5) . .
N2 C18 H18A 124.8 . .
N1 C18 H18A 124.8 . .
C20 C19 N2 109.7(5) . .
C20 C19 H19A 125.2 . .
N2 C19 H19A 125.2 . .
C19 C20 N1 106.7(5) . .
C19 C20 H20A 126.6 . .
N1 C20 H20A 126.6 . .

loop_
_geom_bond_atom_site_label_1
_geom_bond_atom_site_label_2
_geom_bond_distance
_geom_bond_site_symmetry_2
Cu1 N2 1.973(4) .
Cu1 N2 1.973(4) 2_775
Cu1 O1 1.978(4) 2_775
Cu1 O1 1.978(4) .
Cu1 C13 2.635(5) 2_775
Cu1 C13 2.635(5) .
Cu1 O2 2.671(4) .
Cu1 O2 2.671(4) 2_775
O1 C13 1.276(7) .
O2 C13 1.247(7) .
O3 C14 1.308(7) .
O3 H3 0.8200 .
O4 C14 1.218(7) .
N1 C18 1.353(6) .
N1 C20 1.373(7) .
N1 C15 1.420(6) .
N2 C18 1.327(6) .
N2 C19 1.366(7) .
C1 C2 1.404(7) .
C1 C6 1.403(8) .
C1 C7 1.497(8) .
C2 C3 1.386(8) .
C2 C13 1.492(7) .
C3 C4 1.380(8) .
C3 H3A 0.9300 .
C4 C5 1.366(10) .
C4 H4A 0.9300 .
C5 C6 1.383(9) .
C5 H5A 0.9300 .
C6 H6A 0.9300 .
C7 C8 1.393(8) .
C7 C12 1.406(8) .
C8 C9 1.387(8) .
C8 C14 1.503(8) .
C9 C10 1.395(9) .
C9 H9A 0.9300 .
C10 C11 1.368(10) .
C10 H10A 0.9300 .
C11 C12 1.382(9) .
C11 H11A 0.9300 .
C12 H12A 0.9300 .
C15 C16 1.379(8) .
C15 C17 1.402(7) .
C16 C17 1.381(7) 2_664
C16 H16A 0.9300 .
C17 C16 1.381(7) 2_664
C17 H17A 0.9300 .
C18 H18A 0.9300 .
C19 C20 1.344(8) .
C19 H19A 0.9300 .
C20 H20A 0.9300 .
